data_2228924
loop_
_publ_author_name
'Jia, Jing'
'Wang, Guibin'
'Lu, Dingqiang'

_publ_section_title
;
 4-[(7-Fluoroquinazolin-4-yl)oxy]aniline
;
_journal_coeditor_code ZL2317
_journal_issue 1
_journal_name_full 'Acta Crystallographica Section E'
_journal_page_first o229
_journal_paper_doi 10.1107/S1600536810053286
_journal_volume 67
_journal_year 2011
_chemical_formula_iupac 'C14 H10 F N3 O'
_chemical_formula_moiety 'C14 H10 F N3 O'
_chemical_formula_sum 'C14 H10 F N3 O'
_chemical_formula_weight 255.25
_chemical_name_systematic
;
4-[(7-Fluoroquinazolin-4-yl)oxy]aniline
;
_space_group_IT_number 19
_symmetry_cell_setting orthorhombic
_symmetry_space_group_name_Hall 'P 2ac 2ab'
_symmetry_space_group_name_H-M 'P 21 21 21'
_atom_sites_solution_hydrogens geom
_atom_sites_solution_primary direct
_atom_sites_solution_secondary difmap
_audit_creation_method SHELXL-97
_cell_angle_alpha 90.00
_cell_angle_beta 90.00
_cell_angle_gamma 90.00
_cell_formula_units_Z 4
_cell_length_a 8.0210(16)
_cell_length_b 8.3370(17)
_cell_length_c 17.562(4)
_cell_measurement_reflns_used 25
_cell_measurement_temperature 293(2)
_cell_measurement_theta_max 12.0
_cell_measurement_theta_min 9.0
_cell_volume 1174.4(4)
_computing_cell_refinement 'CAD-4 EXPRESS (Enraf--Nonius, 1994)'
_computing_data_collection 'CAD-4 EXPRESS (Enraf--Nonius, 1994)'
_computing_data_reduction 'XCAD4 (Harms & Wocadlo, 1995)'
_computing_molecular_graphics 'SHELXL97 (Sheldrick, 2008)'
_computing_publication_material 'SHELXL97 (Sheldrick, 2008) and PLATON (Spek, 2009)'
_computing_structure_refinement 'SHELXL97 (Sheldrick, 2008)'
_computing_structure_solution 'SHELXS97 (Sheldrick, 2008)'
_diffrn_ambient_temperature 293(2)
_diffrn_measured_fraction_theta_full 1.000
_diffrn_measured_fraction_theta_max 1.000
_diffrn_measurement_device_type 'Enraf--Nonius CAD-4'
_diffrn_measurement_method \w/2\q
_diffrn_radiation_monochromator graphite
_diffrn_radiation_source 'fine-focus sealed tube'
_diffrn_radiation_type MoK\a
_diffrn_radiation_wavelength 0.71073
_diffrn_reflns_av_R_equivalents 0.0816
_diffrn_reflns_av_sigmaI/netI 0.0741
_diffrn_reflns_limit_h_max 0
_diffrn_reflns_limit_h_min -9
_diffrn_reflns_limit_k_max 10
_diffrn_reflns_limit_k_min -10
_diffrn_reflns_limit_l_max 0
_diffrn_reflns_limit_l_min -21
_diffrn_reflns_number 2351
_diffrn_reflns_theta_full 25.28
_diffrn_reflns_theta_max 25.28
_diffrn_reflns_theta_min 2.32
_diffrn_standards_decay_% 1
_diffrn_standards_interval_count 200
_diffrn_standards_interval_time 120
_diffrn_standards_number 3
_exptl_absorpt_coefficient_mu 0.106
_exptl_absorpt_correction_T_max 0.9895
_exptl_absorpt_correction_T_min 0.9690
_exptl_absorpt_correction_type psi-scan
_exptl_absorpt_process_details '(North <i>et al.</i>, 1968)'
_exptl_crystal_colour colorless
_exptl_crystal_density_diffrn 1.444
_exptl_crystal_density_method 'not measured'
_exptl_crystal_description block
_exptl_crystal_F_000 528
_exptl_crystal_size_max 0.30
_exptl_crystal_size_mid 0.20
_exptl_crystal_size_min 0.10
_refine_diff_density_max 0.123
_refine_diff_density_min -0.150
_refine_ls_extinction_method none
_refine_ls_goodness_of_fit_ref 1.018
_refine_ls_hydrogen_treatment constr
_refine_ls_matrix_type full
_refine_ls_number_parameters 172
_refine_ls_number_reflns 1256
_refine_ls_number_restraints 0
_refine_ls_restrained_S_all 1.018
_refine_ls_R_factor_all 0.0722
_refine_ls_R_factor_gt 0.0449
_refine_ls_shift/su_max 0.000
_refine_ls_shift/su_mean 0.000
_refine_ls_structure_factor_coef Fsqd
_refine_ls_weighting_details 'calc w=1/[\s^2^(Fo^2^)+(0.0460P)^2^+0.0000P] where P=(Fo^2^+2Fc^2^)/3'
_refine_ls_weighting_scheme calc
_refine_ls_wR_factor_gt 0.0946
_refine_ls_wR_factor_ref 0.1098
_reflns_number_gt 883
_reflns_number_total 1256
_reflns_threshold_expression I>2sigma(I)
_cod_data_source_file zl2317.cif
_cod_data_source_block I
_cod_database_code 2228924
_cod_database_fobs_code 2228924

loop_
_symmetry_equiv_pos_as_xyz
'x, y, z'
'-x+1/2, -y, z+1/2'
'-x, y+1/2, -z+1/2'
'x+1/2, -y+1/2, -z'

loop_
_atom_site_type_symbol
_atom_site_label
_atom_site_fract_x
_atom_site_fract_y
_atom_site_fract_z
_atom_site_U_iso_or_equiv
_atom_site_adp_type
_atom_site_calc_flag
_atom_site_refinement_flags
_atom_site_occupancy
_atom_site_disorder_assembly
_atom_site_disorder_group
F F1 0.3205(3) 0.8351(3) 0.76958(14) 0.0778(8) Uani d . 1 . .
O O1 0.4564(4) 0.2636(3) 0.54742(14) 0.0600(8) Uani d . 1 . .
N N1 0.5255(5) -0.3210(3) 0.39680(17) 0.0613(9) Uani d . 1 . .
H H1A 0.6191 -0.3749 0.4060 0.074 Uiso d R 1 . .
H H1B 0.5050 -0.3230 0.3470 0.074 Uiso d R 1 . .
N N2 0.2795(4) 0.1426(3) 0.63318(17) 0.0543(9) Uani d . 1 . .
N N3 0.1694(4) 0.2924(4) 0.73803(17) 0.0558(9) Uani d . 1 . .
C C1 0.5944(5) 0.0096(4) 0.5327(2) 0.0557(10) Uani d . 1 . .
H H1C 0.6622 0.0345 0.5740 0.067 Uiso calc R 1 . .
C C2 0.6148(5) -0.1334(4) 0.49402(19) 0.0522(9) Uani d . 1 . .
H H2B 0.6978 -0.2042 0.5093 0.063 Uiso calc R 1 . .
C C3 0.5145(5) -0.1730(4) 0.43328(19) 0.0449(9) Uani d . 1 . .
C C4 0.3965(5) -0.0629(4) 0.41001(19) 0.0527(10) Uani d . 1 . .
H H4A 0.3302 -0.0854 0.3679 0.063 Uiso calc R 1 . .
C C5 0.3757(5) 0.0809(4) 0.4487(2) 0.0564(10) Uani d . 1 . .
H H5A 0.2952 0.1540 0.4329 0.068 Uiso calc R 1 . .
C C6 0.4732(5) 0.1138(4) 0.50944(18) 0.0472(9) Uani d . 1 . .
C C7 0.3580(5) 0.2687(4) 0.60919(19) 0.0467(9) Uani d . 1 . .
C C8 0.1880(5) 0.1638(5) 0.6966(2) 0.0593(11) Uani d . 1 . .
H H8A 0.1297 0.0739 0.7132 0.071 Uiso calc R 1 . .
C C9 0.2538(4) 0.4244(4) 0.71251(19) 0.0444(8) Uani d . 1 . .
C C10 0.2435(5) 0.5671(4) 0.7550(2) 0.0552(10) Uani d . 1 . .
H H10A 0.1805 0.5725 0.7994 0.066 Uiso calc R 1 . .
C C11 0.3285(6) 0.6964(4) 0.7291(2) 0.0540(10) Uani d . 1 . .
C C12 0.4236(5) 0.6976(4) 0.6636(2) 0.0580(10) Uani d . 1 . .
H H12A 0.4787 0.7902 0.6481 0.070 Uiso calc R 1 . .
C C13 0.4348(5) 0.5598(4) 0.6223(2) 0.0520(10) Uani d . 1 . .
H H13A 0.4979 0.5577 0.5779 0.062 Uiso calc R 1 . .
C C14 0.3511(4) 0.4204(4) 0.64658(18) 0.0420(8) Uani d . 1 . .

loop_
_atom_site_aniso_label
_atom_site_aniso_U_11
_atom_site_aniso_U_22
_atom_site_aniso_U_33
_atom_site_aniso_U_12
_atom_site_aniso_U_13
_atom_site_aniso_U_23
F1 0.0938(19) 0.0589(13) 0.0808(16) -0.0023(15) -0.0035(15) -0.0267(12)
O1 0.0754(19) 0.0483(14) 0.0565(14) -0.0111(16) 0.0223(15) -0.0100(12)
N1 0.070(2) 0.0483(17) 0.0654(19) 0.0034(18) 0.0088(19) -0.0101(15)
N2 0.0546(19) 0.0488(19) 0.059(2) -0.0069(17) 0.0063(18) 0.0018(15)
N3 0.062(2) 0.0521(18) 0.0539(18) -0.0034(18) 0.0099(18) -0.0034(16)
C1 0.057(2) 0.061(2) 0.049(2) -0.007(2) -0.004(2) 0.0017(19)
C2 0.051(2) 0.057(2) 0.049(2) 0.005(2) -0.0010(19) 0.0061(18)
C3 0.048(2) 0.0434(19) 0.0432(19) -0.0021(19) 0.0097(18) 0.0039(16)
C4 0.050(2) 0.059(2) 0.049(2) -0.002(2) -0.008(2) -0.0106(19)
C5 0.059(2) 0.051(2) 0.059(2) 0.007(2) -0.003(2) 0.005(2)
C6 0.057(2) 0.0423(19) 0.0429(19) -0.0055(19) 0.009(2) -0.0038(17)
C7 0.047(2) 0.049(2) 0.0441(19) -0.002(2) 0.0011(19) -0.0011(17)
C8 0.059(2) 0.055(2) 0.064(2) -0.010(2) 0.012(2) 0.009(2)
C9 0.0401(19) 0.046(2) 0.0473(19) 0.0028(18) -0.0046(18) 0.0004(18)
C10 0.052(2) 0.065(2) 0.048(2) 0.002(2) 0.000(2) -0.0055(19)
C11 0.057(2) 0.050(2) 0.054(2) 0.001(2) -0.011(2) -0.0116(19)
C12 0.058(2) 0.050(2) 0.066(2) -0.012(2) -0.004(2) 0.002(2)
C13 0.057(2) 0.050(2) 0.049(2) -0.007(2) -0.0003(19) -0.0032(18)
C14 0.0399(19) 0.0430(18) 0.0431(18) 0.0008(17) -0.0055(17) 0.0003(15)

loop_
_atom_type_symbol
_atom_type_description
_atom_type_scat_dispersion_real
_atom_type_scat_dispersion_imag
_atom_type_scat_source
C C 0.0033 0.0016 'International Tables Vol C Tables 4.2.6.8 and 6.1.1.4'
H H 0.0000 0.0000 'International Tables Vol C Tables 4.2.6.8 and 6.1.1.4'
N N 0.0061 0.0033 'International Tables Vol C Tables 4.2.6.8 and 6.1.1.4'
O O 0.0106 0.0060 'International Tables Vol C Tables 4.2.6.8 and 6.1.1.4'
F F 0.0171 0.0103 'International Tables Vol C Tables 4.2.6.8 and 6.1.1.4'

loop_
_geom_angle_atom_site_label_1
_geom_angle_atom_site_label_2
_geom_angle_atom_site_label_3
_geom_angle_site_symmetry_1
_geom_angle_site_symmetry_3
_geom_angle
_geom_angle_publ_flag
C7 O1 C6 . . 117.6(3) ?
C3 N1 H1A . . 114.6 ?
C3 N1 H1B . . 117.1 ?
H1A N1 H1B . . 109.0 ?
C7 N2 C8 . . 115.3(3) ?
C8 N3 C9 . . 115.0(3) ?
C6 C1 C2 . . 119.1(4) ?
C6 C1 H1C . . 120.5 ?
C2 C1 H1C . . 120.5 ?
C3 C2 C1 . . 121.3(4) ?
C3 C2 H2B . . 119.4 ?
C1 C2 H2B . . 119.4 ?
C2 C3 C4 . . 118.1(3) ?
C2 C3 N1 . . 122.2(4) ?
C4 C3 N1 . . 119.7(3) ?
C3 C4 C5 . . 120.8(3) ?
C3 C4 H4A . . 119.6 ?
C5 C4 H4A . . 119.6 ?
C6 C5 C4 . . 119.5(4) ?
C6 C5 H5A . . 120.3 ?
C4 C5 H5A . . 120.3 ?
C5 C6 C1 . . 121.2(3) ?
C5 C6 O1 . . 119.6(3) ?
C1 C6 O1 . . 119.1(3) ?
N2 C7 O1 . . 121.5(3) ?
N2 C7 C14 . . 123.4(3) ?
O1 C7 C14 . . 115.0(3) ?
N3 C8 N2 . . 129.2(4) ?
N3 C8 H8A . . 115.4 ?
N2 C8 H8A . . 115.4 ?
N3 C9 C14 . . 121.9(3) ?
N3 C9 C10 . . 118.5(3) ?
C14 C9 C10 . . 119.6(3) ?
C11 C10 C9 . . 117.7(3) ?
C11 C10 H10A . . 121.2 ?
C9 C10 H10A . . 121.2 ?
C10 C11 F1 . . 118.5(4) ?
C10 C11 C12 . . 124.4(3) ?
F1 C11 C12 . . 117.1(3) ?
C13 C12 C11 . . 118.3(3) ?
C13 C12 H12A . . 120.9 ?
C11 C12 H12A . . 120.9 ?
C12 C13 C14 . . 120.2(3) ?
C12 C13 H13A . . 119.9 ?
C14 C13 H13A . . 119.9 ?
C9 C14 C13 . . 119.8(3) ?
C9 C14 C7 . . 115.1(3) ?
C13 C14 C7 . . 125.0(3) ?

loop_
_geom_bond_atom_site_label_1
_geom_bond_atom_site_label_2
_geom_bond_site_symmetry_2
_geom_bond_distance
_geom_bond_publ_flag
F1 C11 . 1.359(4) ?
O1 C7 . 1.342(4) ?
O1 C6 . 1.422(4) ?
N1 C3 . 1.394(4) ?
N1 H1A . 0.8900 ?
N1 H1B . 0.8901 ?
N2 C7 . 1.295(4) ?
N2 C8 . 1.346(4) ?
N3 C8 . 1.305(5) ?
N3 C9 . 1.368(4) ?
C1 C6 . 1.366(5) ?
C1 C2 . 1.381(5) ?
C1 H1C . 0.9300 ?
C2 C3 . 1.376(5) ?
C2 H2B . 0.9300 ?
C3 C4 . 1.380(5) ?
C4 C5 . 1.388(4) ?
C4 H4A . 0.9300 ?
C5 C6 . 1.352(5) ?
C5 H5A . 0.9300 ?
C7 C14 . 1.427(4) ?
C8 H8A . 0.9300 ?
C9 C14 . 1.397(5) ?
C9 C10 . 1.407(5) ?
C10 C11 . 1.354(5) ?
C10 H10A . 0.9300 ?
C11 C12 . 1.380(5) ?
C12 C13 . 1.362(5) ?
C12 H12A . 0.9300 ?
C13 C14 . 1.408(4) ?
C13 H13A . 0.9300 ?

loop_
_geom_hbond_atom_site_label_D
_geom_hbond_atom_site_label_H
_geom_hbond_atom_site_label_A
_geom_hbond_site_symmetry_A
_geom_hbond_distance_DH
_geom_hbond_distance_HA
_geom_hbond_distance_DA
_geom_hbond_angle_DHA
N1 H1A N2 4_546 0.89 2.67 3.408(4) 142
N1 H1B N3 2_554 0.89 2.38 3.205(4) 154

loop_
_geom_torsion_atom_site_label_1
_geom_torsion_atom_site_label_2
_geom_torsion_atom_site_label_3
_geom_torsion_atom_site_label_4
_geom_torsion_site_symmetry_1
_geom_torsion_site_symmetry_2
_geom_torsion_site_symmetry_3
_geom_torsion_site_symmetry_4
_geom_torsion
_geom_torsion_publ_flag
C6 C1 C2 C3 . . . . -0.6(6) ?
C1 C2 C3 C4 . . . . 2.4(5) ?
C1 C2 C3 N1 . . . . -175.6(4) ?
C2 C3 C4 C5 . . . . -2.4(5) ?
N1 C3 C4 C5 . . . . 175.6(4) ?
C3 C4 C5 C6 . . . . 0.6(6) ?
C4 C5 C6 C1 . . . . 1.3(5) ?
C4 C5 C6 O1 . . . . 177.7(3) ?
C2 C1 C6 C5 . . . . -1.3(5) ?
C2 C1 C6 O1 . . . . -177.7(3) ?
C7 O1 C6 C5 . . . . 95.7(4) ?
C7 O1 C6 C1 . . . . -87.9(4) ?
C8 N2 C7 O1 . . . . 178.7(3) ?
C8 N2 C7 C14 . . . . 0.5(5) ?
C6 O1 C7 N2 . . . . -0.7(5) ?
C6 O1 C7 C14 . . . . 177.7(3) ?
C9 N3 C8 N2 . . . . 0.8(6) ?
C7 N2 C8 N3 . . . . -1.3(6) ?
C8 N3 C9 C14 . . . . 0.5(5) ?
C8 N3 C9 C10 . . . . -178.5(4) ?
N3 C9 C10 C11 . . . . 179.7(3) ?
C14 C9 C10 C11 . . . . 0.7(5) ?
C9 C10 C11 F1 . . . . -179.8(4) ?
C9 C10 C11 C12 . . . . 0.4(6) ?
C10 C11 C12 C13 . . . . -0.6(6) ?
F1 C11 C12 C13 . . . . 179.5(4) ?
C11 C12 C13 C14 . . . . -0.2(6) ?
N3 C9 C14 C13 . . . . 179.5(3) ?
C10 C9 C14 C13 . . . . -1.5(5) ?
N3 C9 C14 C7 . . . . -1.2(5) ?
C10 C9 C14 C7 . . . . 177.8(3) ?
C12 C13 C14 C9 . . . . 1.2(5) ?
C12 C13 C14 C7 . . . . -178.0(4) ?
N2 C7 C14 C9 . . . . 0.7(5) ?
O1 C7 C14 C9 . . . . -177.7(3) ?
N2 C7 C14 C13 . . . . 179.9(3) ?
O1 C7 C14 C13 . . . . 1.5(5) ?

loop_
_cod_related_entry_id
_cod_related_entry_database
_cod_related_entry_code
1 ChemSpider 30656445
